data_1540998
loop_
_publ_author_name
'Spundflasche, E.'
'Seifert, H.J.'
'Fink, H.'

_publ_section_title
;
 Erste Abbauprodukte von Hexahydraten M Cl3 (H2 O)6 (M= V, Ti, Cr, Al) mit
 einer Verfeinerung der Struktur von (Cr (H2 O)6) Cl3
;
_journal_name_full 'Zeitschrift fuer Anorganische und Allgemeine Chemie'
_journal_page_first 143
_journal_page_last 150
_journal_volume 579
_journal_year 1989
_chemical_formula_sum 'Cl3 Cr H12 O6'
_chemical_name_systematic '((H2 O)6 Cr) Cl3'
_space_group_IT_number 167
_symmetry_space_group_name_Hall '-R 3 2"c'
_symmetry_space_group_name_H-M 'R -3 c :H'
_cell_angle_alpha 90
_cell_angle_beta 90
_cell_angle_gamma 120
_cell_formula_units_Z 6
_cell_length_a 12.027
_cell_length_b 12.027
_cell_length_c 11.701
_cell_volume 1465.778
_citation_journal_id_ASTM ZAACAB
_cod_data_source_file Spundflasche_ZAACAB_1989_1266.cif
_cod_data_source_block H12Cl3Cr1O6
_cod_original_formula_sum 'H12 Cl3 Cr1 O6'
_cod_database_code 1540998

loop_
_symmetry_equiv_pos_as_xyz
x,y,z
-y,x-y,z
-x+y,-x,z
y,x,-z+1/2
-x,-x+y,-z+1/2
x-y,-y,-z+1/2
-x,-y,-z
y,-x+y,-z
x-y,x,-z
-y,-x,z-1/2
x,x-y,z-1/2
-x+y,y,z-1/2
x+2/3,y+1/3,z+1/3
-y+2/3,x-y+1/3,z+1/3
-x+y+2/3,-x+1/3,z+1/3
y+2/3,x+1/3,-z+5/6
-x+2/3,-x+y+1/3,-z+5/6
x-y+2/3,-y+1/3,-z+5/6
-x+2/3,-y+1/3,-z+1/3
y+2/3,-x+y+1/3,-z+1/3
x-y+2/3,x+1/3,-z+1/3
-y+2/3,-x+1/3,z-1/6
x+2/3,x-y+1/3,z-1/6
-x+y+2/3,y+1/3,z-1/6
x+1/3,y+2/3,z+2/3
-y+1/3,x-y+2/3,z+2/3
-x+y+1/3,-x+2/3,z+2/3
y+1/3,x+2/3,-z+7/6
-x+1/3,-x+y+2/3,-z+7/6
x-y+1/3,-y+2/3,-z+7/6
-x+1/3,-y+2/3,-z+2/3
y+1/3,-x+y+2/3,-z+2/3
x-y+1/3,x+2/3,-z+2/3
-y+1/3,-x+2/3,z+1/6
x+1/3,x-y+2/3,z+1/6
-x+y+1/3,y+2/3,z+1/6

loop_
_atom_site_label
_atom_site_type_symbol
_atom_site_fract_x
_atom_site_fract_y
_atom_site_fract_z
_atom_site_occupancy
_atom_site_U_iso_or_equiv
Cr1 Cr+3 0 0 0 1 0.0
H2 H+1 0.199 0.204 0.093 1 0.0
H1 H+1 0.078 0.188 0.145 1 0.0
O1 O-2 0.1094 0.1472 0.096 1 0.0
Cl1 Cl-1 0.2714 0 0.25 1 0.0
